data_8000121
loop_
_publ_author_name
'Sekiya, Ryo'
'Nishikiori, Shin-ichi'
'Ogura, Katsuyuki'

_publ_section_title
;
 4-(4-Pyridyl)benzoic Acid (PybenH) Dimer: An Efficient and Reasonable
 Design for a Long Linear Bidentate Building Block Employed in
 Metal--Organic Coordination Framework
;
_journal_issue 6
_journal_name_full 'Chemistry Letters'
_journal_page_first 614
_journal_paper_doi 10.1246/cl.2006.614
_journal_volume 35
_journal_year 2006
_chemical_formula_iupac '[Ni (S C N)2 (C12 H9 N O2)2].0.5(C22 H14)'
_chemical_formula_moiety 'C26 H18 N4 Ni O4 S2, C11 H7'
_chemical_formula_sum 'C37 H25 N4 Ni O4 S2'
_chemical_formula_weight 712.44
_chemical_name_systematic
;
catena-bis(N-4(4-pyridyl)benzoic acid)nickel(II)
-bis(\m-thiocyanato-N,N',S,S').1/2(dibenz[a,h]anthracene)
;
_space_group_IT_number 2
_symmetry_cell_setting triclinic
_symmetry_space_group_name_Hall '-P 1'
_symmetry_space_group_name_H-M 'P -1'
_atom_sites_solution_hydrogens geom
_atom_sites_solution_primary direct
_atom_sites_solution_secondary difmap
_audit_conform_dict_location ftp://ftp.iucr.org/pub/cif_core.dic
_audit_conform_dict_name cif_core.dic
_audit_conform_dict_version 2.3
_audit_creation_date 2006-02-24T16:15:31-00:00
_audit_creation_method 'WinGX routine CIF_UPDATE'
_cell_angle_alpha 90.471(11)
_cell_angle_beta 48.223(11)
_cell_angle_gamma 74.567(8)
_cell_formula_units_Z 2
_cell_length_a 8.230(2)
_cell_length_b 11.155(3)
_cell_length_c 24.355(5)
_cell_measurement_reflns_used 100
_cell_measurement_temperature 153(2)
_cell_measurement_theta_max 29.96
_cell_measurement_theta_min 3.15
_cell_volume 1552.9(7)
_computing_cell_refinement RAPID-AUTO
_computing_data_collection RAPID-AUTO
_computing_data_reduction 'SHELXL-97 (Sheldrick, 1997)'
_computing_molecular_graphics 'ORTEP-3 for Windows (L. J. Farrugia, 1997)'
_computing_structure_refinement 'SHELXL-97 (Sheldrick, 1997)'
_computing_structure_solution 'SHELXS-97 (Sheldrick, 1997)'
_diffrn_ambient_temperature 153(2)
_diffrn_measured_fraction_theta_full 0.971
_diffrn_measured_fraction_theta_max 0.971
_diffrn_measurement_device_type 'RIGAKU RAXIS-RAPID'
_diffrn_measurement_method \w
_diffrn_radiation_monochromator graphite
_diffrn_radiation_probe x-ray
_diffrn_radiation_source 'fine-focus sealed tube'
_diffrn_radiation_type MoK\a
_diffrn_radiation_wavelength 0.71069
_diffrn_reflns_av_R_equivalents 0.0
_diffrn_reflns_av_unetI/netI 0.0378
_diffrn_reflns_limit_h_max 0
_diffrn_reflns_limit_h_min -11
_diffrn_reflns_limit_k_max 14
_diffrn_reflns_limit_k_min -15
_diffrn_reflns_limit_l_max 25
_diffrn_reflns_limit_l_min -34
_diffrn_reflns_number 8791
_diffrn_reflns_theta_full 29.96
_diffrn_reflns_theta_max 29.96
_diffrn_reflns_theta_min 3.15
_exptl_absorpt_coefficient_mu 0.809
_exptl_absorpt_correction_T_max 0.9234
_exptl_absorpt_correction_T_min 0.8549
_exptl_absorpt_correction_type multi-scan
_exptl_absorpt_process_details 'ABSCOR (Higashi, 1995)'
_exptl_crystal_colour green
_exptl_crystal_density_diffrn 1.524
_exptl_crystal_density_method 'not measured'
_exptl_crystal_description block
_exptl_crystal_F_000 734
_exptl_crystal_size_max 0.20
_exptl_crystal_size_mid 0.15
_exptl_crystal_size_min 0.10
_refine_diff_density_max 1.276
_refine_diff_density_min -0.558
_refine_diff_density_rms 0.075
_refine_ls_extinction_method none
_refine_ls_goodness_of_fit_ref 1.032
_refine_ls_hydrogen_treatment constr
_refine_ls_matrix_type full
_refine_ls_number_parameters 438
_refine_ls_number_reflns 8791
_refine_ls_number_restraints 0
_refine_ls_restrained_S_all 1.032
_refine_ls_R_factor_all 0.0578
_refine_ls_R_factor_gt 0.0388
_refine_ls_shift/su_max 0.000
_refine_ls_shift/su_mean 0.000
_refine_ls_structure_factor_coef Fsqd
_refine_ls_weighting_details 'calc w=1/[\s^2^(Fo^2^)+(0.0558P)^2^+0.4881P] where P=(Fo^2^+2Fc^2^)/3'
_refine_ls_weighting_scheme calc
_refine_ls_wR_factor_gt 0.0959
_refine_ls_wR_factor_ref 0.102
_reflns_number_gt 6809
_reflns_number_total 8791
_reflns_threshold_expression >2sigma(I)
_cod_data_source_file 35-614sup2.cif
_cod_data_source_block dibenzanthracene
_cod_original_cell_volume 1552.8(7)
_cod_database_code 8000121

loop_
_space_group_symop_id
_space_group_symop_operation_xyz
1 'x, y, z'
2 '-x, -y, -z'

loop_
_atom_site_label
_atom_site_type_symbol
_atom_site_fract_x
_atom_site_fract_y
_atom_site_fract_z
_atom_site_U_iso_or_equiv
_atom_site_adp_type
_atom_site_occupancy
_atom_site_symmetry_multiplicity
_atom_site_calc_flag
_atom_site_refinement_flags
C1 C -0.2515(3) 0.80302(17) 0.03930(10) 0.0158(3) Uani 1 1 d .
C2 C 0.2934(3) 0.68060(18) -0.07893(10) 0.0166(3) Uani 1 1 d .
C11 C -0.2500(3) 0.61466(18) 0.16382(11) 0.0188(4) Uani 1 1 d .
H11 H -0.3831 0.6111 0.1749 0.023 Uiso 1 1 calc R
C12 C -0.2763(3) 0.65448(18) 0.22434(11) 0.0186(4) Uani 1 1 d .
H12 H -0.4243 0.6782 0.2753 0.022 Uiso 1 1 calc R
C13 C -0.0825(3) 0.65923(18) 0.20940(10) 0.0174(4) Uani 1 1 d .
C14 C 0.1268(4) 0.6280(2) 0.13287(11) 0.0240(4) Uani 1 1 d .
H14 H 0.2618 0.633 0.1199 0.029 Uiso 1 1 calc R
C15 C 0.1373(3) 0.5899(2) 0.07620(11) 0.0221(4) Uani 1 1 d .
H15 H 0.2817 0.569 0.0246 0.026 Uiso 1 1 calc R
C16 C -0.0893(3) 0.69280(19) 0.27012(11) 0.0182(4) Uani 1 1 d .
C17 C -0.2886(3) 0.78268(19) 0.33956(11) 0.0196(4) Uani 1 1 d .
H17 H -0.4267 0.8208 0.3496 0.023 Uiso 1 1 calc R
C18 C -0.2859(3) 0.81666(19) 0.39404(11) 0.0202(4) Uani 1 1 d .
H18 H -0.421 0.8789 0.4407 0.024 Uiso 1 1 calc R
C19 C -0.0850(3) 0.75936(19) 0.38001(10) 0.0186(4) Uani 1 1 d .
C20 C 0.1117(3) 0.66589(19) 0.31204(11) 0.0204(4) Uani 1 1 d .
H20 H 0.2469 0.6244 0.3032 0.024 Uiso 1 1 calc R
C21 C 0.1093(3) 0.63377(19) 0.25756(11) 0.0207(4) Uani 1 1 d .
H21 H 0.2441 0.5709 0.2111 0.025 Uiso 1 1 calc R
C22 C -0.0708(3) 0.79881(19) 0.43457(11) 0.0196(4) Uani 1 1 d .
C31 C -0.1965(3) 1.02209(19) 0.92996(11) 0.0191(4) Uani 1 1 d .
H31 H -0.3349 1.0312 0.981 0.023 Uiso 1 1 calc R
C32 C -0.2001(3) 1.01433(19) 0.87410(11) 0.0187(4) Uani 1 1 d .
H32 H -0.3384 1.0165 0.8871 0.022 Uiso 1 1 calc R
C33 C -0.0014(3) 1.00328(17) 0.79879(10) 0.0166(3) Uani 1 1 d .
C34 C 0.1950(3) 1.00262(19) 0.78372(11) 0.0192(4) Uani 1 1 d .
H34 H 0.3335 0.9974 0.7336 0.023 Uiso 1 1 calc R
C35 C 0.1856(3) 1.00961(19) 0.84281(11) 0.0188(4) Uani 1 1 d .
H35 H 0.3205 1.0089 0.8317 0.023 Uiso 1 1 calc R
C36 C -0.0015(3) 0.98539(18) 0.73837(10) 0.0174(3) Uani 1 1 d .
C37 C -0.2051(3) 1.04808(19) 0.75404(11) 0.0204(4) Uani 1 1 d .
H37 H -0.3386 1.1082 0.8018 0.024 Uiso 1 1 calc R
C38 C -0.2126(3) 1.02264(19) 0.69998(11) 0.0206(4) Uani 1 1 d .
H38 H -0.3505 1.0659 0.7107 0.025 Uiso 1 1 calc R
C39 C -0.0181(3) 0.93378(18) 0.63014(11) 0.0185(4) Uani 1 1 d .
C40 C 0.1876(3) 0.87356(19) 0.61328(11) 0.0203(4) Uani 1 1 d .
H40 H 0.3218 0.8146 0.5651 0.024 Uiso 1 1 calc R
C41 C 0.1954(3) 0.90014(19) 0.66718(11) 0.0199(4) Uani 1 1 d .
H41 H 0.3359 0.8599 0.6554 0.024 Uiso 1 1 calc R
C42 C -0.0327(3) 0.90213(19) 0.57449(11) 0.0201(4) Uani 1 1 d .
N1 N -0.1962(3) 0.88875(15) 0.03909(9) 0.0174(3) Uani 1 1 d .
N2 N 0.2271(3) 0.59521(15) -0.06764(9) 0.0185(3) Uani 1 1 d .
N11 N -0.0458(3) 0.58077(15) 0.09022(9) 0.0177(3) Uani 1 1 d .
N31 N -0.0052(3) 1.01732(15) 0.91497(9) 0.0168(3) Uani 1 1 d .
O11 O -0.2646(3) 0.87387(16) 0.50059(8) 0.0312(4) Uani 1 1 d .
H211 H -0.239 0.8908 0.5273 0.047 Uiso 1 1 calc R
O12 O 0.1212(3) 0.76198(15) 0.41532(8) 0.0264(3) Uani 1 1 d .
O31 O -0.2228(3) 0.94800(16) 0.59228(9) 0.0300(3) Uani 1 1 d .
O32 O 0.1585(3) 0.82458(16) 0.50934(8) 0.0296(3) Uani 1 1 d .
H232 H 0.1344 0.8121 0.4816 0.044 Uiso 1 1 calc R
S1 S -0.33775(9) 0.68443(5) 0.04099(3) 0.02314(11) Uani 1 1 d .
S2 S 0.38565(8) 0.80273(5) -0.09436(3) 0.02024(10) Uani 1 1 d .
Ni1 Ni 0 0.5 0 0.01405(8) Uani 1 2 d S
Ni2 Ni 0 1 0 0.01395(8) Uani 1 2 d S
C101 C 0.2344(5) 0.6870(2) 0.78343(14) 0.0350(5) Uani 1 1 d .
H101 H 0.1995 0.7256 0.8267 0.042 Uiso 1 1 calc R
C102 C 0.0577(5) 0.6724(2) 0.79213(15) 0.0366(5) Uani 1 1 d .
H102 H -0.0981 0.7017 0.8408 0.044 Uiso 1 1 calc R
C103 C 0.1108(5) 0.6141(2) 0.72850(15) 0.0367(5) Uani 1 1 d .
H103 H -0.0109 0.6052 0.7341 0.044 Uiso 1 1 calc R
C104 C 0.3374(5) 0.5690(2) 0.65741(15) 0.0348(5) Uani 1 1 d .
H104 H 0.3699 0.5272 0.6153 0.042 Uiso 1 1 calc R
C105 C 0.5212(4) 0.5844(2) 0.64661(14) 0.0310(5) Uani 1 1 d .
C106 C 0.4655(4) 0.6456(2) 0.71148(14) 0.0314(5) Uani 1 1 d .
C107 C 0.6446(5) 0.6674(3) 0.70175(16) 0.0430(6) Uani 1 1 d .
H107 H 0.607 0.7107 0.7447 0.052 Uiso 1 1 calc R
C108 C 0.8694(5) 0.6278(3) 0.63234(16) 0.0418(6) Uani 1 1 d .
H108 H 0.9839 0.6442 0.6284 0.05 Uiso 1 1 calc R
C109 C 0.9385(5) 0.5621(2) 0.56497(14) 0.0310(5) Uani 1 1 d .
C110 C 0.7625(4) 0.5416(2) 0.57207(14) 0.0299(5) Uani 1 1 d .
C111 C 1.1702(4) 0.5198(2) 0.49430(14) 0.0313(5) Uani 1 1 d .
H111 H 1.2855 0.5331 0.491 0.038 Uiso 1 1 calc R

loop_
_atom_site_aniso_label
_atom_site_aniso_U_11
_atom_site_aniso_U_22
_atom_site_aniso_U_33
_atom_site_aniso_U_23
_atom_site_aniso_U_13
_atom_site_aniso_U_12
C1 0.0148(8) 0.0171(8) 0.0151(8) 0.0030(6) -0.0107(7) -0.0043(6)
C2 0.0158(8) 0.0198(8) 0.0139(8) 0.0029(7) -0.0104(7) -0.0057(7)
C11 0.0169(8) 0.0225(9) 0.0176(9) 0.0021(7) -0.0119(8) -0.0080(7)
C12 0.0168(8) 0.0231(9) 0.0156(9) 0.0028(7) -0.0113(7) -0.0068(7)
C13 0.0206(9) 0.0198(9) 0.0179(9) 0.0047(7) -0.0147(8) -0.0101(7)
C14 0.0210(9) 0.0367(11) 0.0198(10) 0.0051(8) -0.0146(8) -0.0157(8)
C15 0.0205(9) 0.0326(11) 0.0149(9) 0.0043(8) -0.0117(8) -0.0139(8)
C16 0.0212(9) 0.0225(9) 0.0167(9) 0.0055(7) -0.0143(8) -0.0115(7)
C17 0.0202(9) 0.0226(9) 0.0189(9) 0.0038(7) -0.0151(8) -0.0066(7)
C18 0.0211(9) 0.0248(9) 0.0161(9) 0.0027(7) -0.0137(8) -0.0075(7)
C19 0.0222(9) 0.0230(9) 0.0163(9) 0.0055(7) -0.0147(8) -0.0109(7)
C20 0.0208(9) 0.0239(9) 0.0203(9) 0.0030(7) -0.0160(8) -0.0072(7)
C21 0.0189(8) 0.0251(9) 0.0184(9) 0.0005(7) -0.0133(8) -0.0076(7)
C22 0.0247(9) 0.0235(9) 0.0166(9) 0.0059(7) -0.0159(8) -0.0110(8)
C31 0.0181(8) 0.0252(9) 0.0152(9) 0.0040(7) -0.0122(8) -0.0073(7)
C32 0.0176(8) 0.0235(9) 0.0170(9) 0.0031(7) -0.0133(8) -0.0055(7)
C33 0.0210(9) 0.0165(8) 0.0167(9) 0.0037(7) -0.0151(8) -0.0060(7)
C34 0.0213(9) 0.0254(9) 0.0163(9) 0.0075(7) -0.0141(8) -0.0117(7)
C35 0.0200(9) 0.0251(9) 0.0182(9) 0.0069(7) -0.0150(8) -0.0108(7)
C36 0.0218(9) 0.0212(9) 0.0168(9) 0.0071(7) -0.0154(8) -0.0104(7)
C37 0.0209(9) 0.0235(9) 0.0171(9) 0.0027(7) -0.0141(8) -0.0058(7)
C38 0.0219(9) 0.0252(10) 0.0196(9) 0.0060(7) -0.0164(8) -0.0081(8)
C39 0.0234(9) 0.0222(9) 0.0177(9) 0.0069(7) -0.0163(8) -0.0111(7)
C40 0.0220(9) 0.0239(9) 0.0163(9) 0.0032(7) -0.0138(8) -0.0082(7)
C41 0.0204(9) 0.0226(9) 0.0191(9) 0.0047(7) -0.0149(8) -0.0067(7)
C42 0.0252(9) 0.0234(9) 0.0176(9) 0.0055(7) -0.0163(8) -0.0112(8)
N1 0.0178(7) 0.0177(7) 0.0193(8) 0.0050(6) -0.0133(7) -0.0078(6)
N2 0.0198(7) 0.0185(7) 0.0177(8) 0.0032(6) -0.0131(7) -0.0074(6)
N11 0.0196(7) 0.0224(8) 0.0161(7) 0.0039(6) -0.0135(7) -0.0102(6)
N31 0.0197(7) 0.0195(7) 0.0166(7) 0.0051(6) -0.0144(7) -0.0077(6)
O11 0.0271(8) 0.0439(9) 0.0196(7) -0.0039(6) -0.0176(7) -0.0052(7)
O12 0.0262(7) 0.0370(8) 0.0236(7) 0.0040(6) -0.0206(7) -0.0101(6)
O31 0.0295(8) 0.0387(9) 0.0272(8) 0.0008(7) -0.0237(7) -0.0064(7)
O32 0.0277(8) 0.0450(9) 0.0180(7) -0.0005(6) -0.0171(7) -0.0116(7)
S1 0.0209(2) 0.0177(2) 0.0352(3) 0.00485(19) -0.0204(2) -0.00924(18)
S2 0.0195(2) 0.0198(2) 0.0213(2) 0.00526(18) -0.0131(2) -0.01058(18)
Ni1 0.01603(15) 0.01512(15) 0.01390(16) 0.00252(12) -0.01099(14) -0.00723(12)
Ni2 0.01752(16) 0.01628(16) 0.01410(16) 0.00519(12) -0.01234(14) -0.00902(12)
C101 0.0473(14) 0.0235(11) 0.0390(13) 0.0071(9) -0.0329(12) -0.0091(10)
C102 0.0440(14) 0.0256(11) 0.0413(14) 0.0099(10) -0.0301(12) -0.0121(10)
C103 0.0469(14) 0.0284(12) 0.0491(15) 0.0147(11) -0.0373(13) -0.0180(11)
C104 0.0514(15) 0.0250(11) 0.0448(14) 0.0120(10) -0.0386(13) -0.0171(10)
C105 0.0447(13) 0.0209(10) 0.0386(13) 0.0103(9) -0.0328(12) -0.0129(9)
C106 0.0448(13) 0.0210(10) 0.0395(13) 0.0090(9) -0.0338(12) -0.0106(9)
C107 0.0601(17) 0.0367(14) 0.0457(16) 0.0079(11) -0.0421(15) -0.0162(13)
C108 0.0584(17) 0.0397(14) 0.0478(16) 0.0119(12) -0.0438(15) -0.0201(13)
C109 0.0478(14) 0.0246(10) 0.0379(13) 0.0102(9) -0.0355(12) -0.0155(10)
C110 0.0447(13) 0.0212(10) 0.0386(13) 0.0109(9) -0.0339(12) -0.0137(9)
C111 0.0459(13) 0.0272(11) 0.0392(13) 0.0102(9) -0.0357(12) -0.0159(10)

loop_
_atom_type_symbol
_atom_type_description
_atom_type_scat_dispersion_real
_atom_type_scat_dispersion_imag
_atom_type_scat_source
C C 0.0033 0.0016 'International Tables Vol C Tables 4.2.6.8 and 6.1.1.4'
H H 0 0 'International Tables Vol C Tables 4.2.6.8 and 6.1.1.4'
N N 0.0061 0.0033 'International Tables Vol C Tables 4.2.6.8 and 6.1.1.4'
O O 0.0106 0.006 'International Tables Vol C Tables 4.2.6.8 and 6.1.1.4'
S S 0.1246 0.1234 'International Tables Vol C Tables 4.2.6.8 and 6.1.1.4'
Ni Ni 0.3393 1.1124 'International Tables Vol C Tables 4.2.6.8 and 6.1.1.4'

loop_
_geom_angle_atom_site_label_1
_geom_angle_atom_site_label_2
_geom_angle_atom_site_label_3
_geom_angle
_geom_angle_site_symmetry_1
_geom_angle_site_symmetry_3
N1 C1 S1 178.34(16) . .
N2 C2 S2 179.5(2) . .
N11 C11 C12 123.48(17) . .
N11 C11 H11 118.3 . .
C12 C11 H11 118.3 . .
C11 C12 C13 119.22(17) . .
C11 C12 H12 120.4 . .
C13 C12 H12 120.4 . .
C12 C13 C14 116.94(16) . .
C12 C13 C16 123.24(17) . .
C14 C13 C16 119.81(16) . .
C15 C14 C13 120.02(18) . .
C15 C14 H14 120 . .
C13 C14 H14 120 . .
N11 C15 C14 123.30(18) . .
N11 C15 H15 118.4 . .
C14 C15 H15 118.4 . .
C21 C16 C17 118.96(17) . .
C21 C16 C13 119.21(17) . .
C17 C16 C13 121.83(17) . .
C18 C17 C16 120.45(18) . .
C18 C17 H17 119.8 . .
C16 C17 H17 119.8 . .
C17 C18 C19 119.95(18) . .
C17 C18 H18 120 . .
C19 C18 H18 120 . .
C18 C19 C20 119.95(17) . .
C18 C19 C22 121.44(17) . .
C20 C19 C22 118.57(17) . .
C21 C20 C19 119.85(18) . .
C21 C20 H20 120.1 . .
C19 C20 H20 120.1 . .
C20 C21 C16 120.78(18) . .
C20 C21 H21 119.6 . .
C16 C21 H21 119.6 . .
O12 C22 O11 123.55(17) . .
O12 C22 C19 119.96(17) . .
O11 C22 C19 116.47(17) . .
N31 C31 C32 122.63(17) . .
N31 C31 H31 118.7 . .
C32 C31 H31 118.7 . .
C31 C32 C33 120.28(17) . .
C31 C32 H32 119.9 . .
C33 C32 H32 119.9 . .
C32 C33 C34 117.03(16) . .
C32 C33 C36 119.82(16) . .
C34 C33 C36 123.06(17) . .
C35 C34 C33 119.28(17) . .
C35 C34 H34 120.4 . .
C33 C34 H34 120.4 . .
N31 C35 C34 123.26(17) . .
N31 C35 H35 118.4 . .
C34 C35 H35 118.4 . .
C41 C36 C37 119.26(16) . .
C41 C36 C33 120.57(17) . .
C37 C36 C33 120.04(17) . .
C38 C37 C36 120.25(18) . .
C38 C37 H37 119.9 . .
C36 C37 H37 119.9 . .
C37 C38 C39 120.08(18) . .
C37 C38 H38 120 . .
C39 C38 H38 120 . .
C38 C39 C40 120.02(17) . .
C38 C39 C42 119.50(17) . .
C40 C39 C42 120.47(17) . .
C41 C40 C39 119.77(18) . .
C41 C40 H40 120.1 . .
C39 C40 H40 120.1 . .
C40 C41 C36 120.56(18) . .
C40 C41 H41 119.7 . .
C36 C41 H41 119.7 . .
O31 C42 O32 123.87(17) . .
O31 C42 C39 120.24(18) . .
O32 C42 C39 115.88(17) . .
C1 N1 Ni2 159.47(15) . .
C2 N2 Ni1 154.39(14) . .
C15 N11 C11 116.97(16) . .
C15 N11 Ni1 120.03(13) . .
C11 N11 Ni1 122.76(12) . .
C31 N31 C35 117.46(16) . .
C31 N31 Ni2 119.67(13) . 1_556
C35 N31 Ni2 122.46(12) . 1_556
C22 O11 H211 109.5 . .
C42 O32 H232 109.5 . .
C1 S1 Ni1 99.21(7) . .
C2 S2 Ni2 102.90(7) . .
N2 Ni1 N2 180 . 2_565
N2 Ni1 N11 91.52(6) . 2_565
N2 Ni1 N11 88.48(6) 2_565 2_565
N2 Ni1 N11 88.48(6) . .
N2 Ni1 N11 91.52(6) 2_565 .
N11 Ni1 N11 180.00(5) 2_565 .
N2 Ni1 S1 88.85(5) . 2_565
N2 Ni1 S1 91.15(5) 2_565 2_565
N11 Ni1 S1 91.55(5) 2_565 2_565
N11 Ni1 S1 88.45(5) . 2_565
N2 Ni1 S1 91.15(5) . .
N2 Ni1 S1 88.85(5) 2_565 .
N11 Ni1 S1 88.45(5) 2_565 .
N11 Ni1 S1 91.55(5) . .
S1 Ni1 S1 180.00(2) 2_565 .
N1 Ni2 N1 180 2_575 .
N1 Ni2 N31 90.45(6) 2_575 2_576
N1 Ni2 N31 89.55(6) . 2_576
N1 Ni2 N31 89.55(6) 2_575 1_554
N1 Ni2 N31 90.45(6) . 1_554
N31 Ni2 N31 180.00(9) 2_576 1_554
N1 Ni2 S2 92.25(5) 2_575 2_575
N1 Ni2 S2 87.75(5) . 2_575
N31 Ni2 S2 89.59(5) 2_576 2_575
N31 Ni2 S2 90.41(5) 1_554 2_575
N1 Ni2 S2 87.75(5) 2_575 .
N1 Ni2 S2 92.25(5) . .
N31 Ni2 S2 90.41(5) 2_576 .
N31 Ni2 S2 89.59(5) 1_554 .
S2 Ni2 S2 180 2_575 .
C102 C101 C106 121.1(2) . .
C102 C101 H101 119.5 . .
C106 C101 H101 119.5 . .
C101 C102 C103 119.2(2) . .
C101 C102 H102 120.4 . .
C103 C102 H102 120.4 . .
C104 C103 C102 121.1(2) . .
C104 C103 H103 119.4 . .
C102 C103 H103 119.4 . .
C103 C104 C105 120.9(2) . .
C103 C104 H104 119.5 . .
C105 C104 H104 119.5 . .
C104 C105 C106 117.7(2) . .
C104 C105 C110 122.9(2) . .
C106 C105 C110 119.4(2) . .
C101 C106 C107 121.1(2) . .
C101 C106 C105 120.0(2) . .
C107 C106 C105 118.9(2) . .
C108 C107 C106 121.7(2) . .
C108 C107 H107 119.2 . .
C106 C107 H107 119.2 . .
C107 C108 C109 122.2(3) . .
C107 C108 H108 118.9 . .
C109 C108 H108 118.9 . .
C111 C109 C110 120.4(2) . .
C111 C109 C108 121.7(2) . .
C110 C109 C108 117.8(2) . .
C111 C110 C109 117.6(2) 2_766 .
C111 C110 C105 122.4(2) 2_766 .
C109 C110 C105 120.0(2) . .
C109 C111 C110 121.9(2) . 2_766
C109 C111 H111 119 . .
C110 C111 H111 119 2_766 .

loop_
_geom_bond_atom_site_label_1
_geom_bond_atom_site_label_2
_geom_bond_distance
_geom_bond_site_symmetry_2
C1 N1 1.162(2) .
C1 S1 1.6481(19) .
C2 N2 1.167(2) .
C2 S2 1.659(2) .
C11 N11 1.348(2) .
C11 C12 1.389(3) .
C11 H11 0.95 .
C12 C13 1.397(2) .
C12 H12 0.95 .
C13 C14 1.398(3) .
C13 C16 1.483(2) .
C14 C15 1.380(3) .
C14 H14 0.95 .
C15 N11 1.340(2) .
C15 H15 0.95 .
C16 C21 1.399(3) .
C16 C17 1.399(3) .
C17 C18 1.393(3) .
C17 H17 0.95 .
C18 C19 1.393(3) .
C18 H18 0.95 .
C19 C20 1.397(3) .
C19 C22 1.483(2) .
C20 C21 1.386(3) .
C20 H20 0.95 .
C21 H21 0.95 .
C22 O12 1.245(2) .
C22 O11 1.296(2) .
C31 N31 1.343(2) .
C31 C32 1.383(3) .
C31 H31 0.95 .
C32 C33 1.395(3) .
C32 H32 0.95 .
C33 C34 1.396(3) .
C33 C36 1.484(2) .
C34 C35 1.389(3) .
C34 H34 0.95 .
C35 N31 1.345(2) .
C35 H35 0.95 .
C36 C41 1.395(3) .
C36 C37 1.401(3) .
C37 C38 1.388(3) .
C37 H37 0.95 .
C38 C39 1.392(3) .
C38 H38 0.95 .
C39 C40 1.396(3) .
C39 C42 1.486(3) .
C40 C41 1.390(3) .
C40 H40 0.95 .
C41 H41 0.95 .
C42 O31 1.250(2) .
C42 O32 1.292(2) .
N1 Ni2 2.0226(16) .
N2 Ni1 2.0776(17) .
N11 Ni1 2.1131(15) .
N31 Ni2 2.1090(15) 1_556
O11 H211 0.84 .
O32 H232 0.84 .
S1 Ni1 2.4861(8) .
S2 Ni2 2.5841(9) .
Ni1 N2 2.0776(17) 2_565
Ni1 N11 2.1131(15) 2_565
Ni1 S1 2.4861(8) 2_565
Ni2 N1 2.0226(16) 2_575
Ni2 N31 2.1090(15) 2_576
Ni2 N31 2.1090(15) 1_554
Ni2 S2 2.5841(9) 2_575
C101 C102 1.378(4) .
C101 C106 1.407(4) .
C101 H101 0.95 .
C102 C103 1.395(4) .
C102 H102 0.95 .
C103 C104 1.383(4) .
C103 H103 0.95 .
C104 C105 1.412(3) .
C104 H104 0.95 .
C105 C106 1.423(3) .
C105 C110 1.465(4) .
C106 C107 1.419(4) .
C107 C108 1.364(4) .
C107 H107 0.95 .
C108 C109 1.438(3) .
C108 H108 0.95 .
C109 C111 1.398(4) .
C109 C110 1.422(3) .
C110 C111 1.406(3) 2_766
C111 C110 1.406(3) 2_766
C111 H111 0.95 .

loop_
_geom_hbond_atom_site_label_D
_geom_hbond_atom_site_label_H
_geom_hbond_atom_site_label_A
_geom_hbond_distance_DH
_geom_hbond_distance_HA
_geom_hbond_distance_DA
_geom_hbond_angle_DHA
_geom_hbond_publ_flag
O11 H211 O31 0.84000 1.80000 2.633(4) 172.00 yes
O32 H232 O12 0.84000 1.78000 2.617(4) 171.00 yes
